data_4305703
loop_
_publ_author_name
'Shin-ichiro Noro'
'Nobuhiro Yanai'
'Susumu Kitagawa'
'Tomoyuki Akutagawa'
'Takayoshi Nakamura'

_publ_contact_author_email noro@es.hokudai.ac.jp
_publ_contact_author_fax +81-11-706-4972
_publ_contact_author_name 'Shin-ichiro Noro'
_publ_contact_author_phone +81-11-706-2884
_publ_section_title
;
Binding Properties of Solvatochromic Indicators [Cu(X)(acac)(tmen)] (X =
PF6- and BF4-, acac-= Acetylacetonate, tmen
=N,N,N',N'-Tetramethylethylenediamine) in Solution and the Solid State
;
_journal_name_full 'Inorganic Chemistry'
_journal_page_first 7360
_journal_page_last 7365
_journal_paper_doi 10.1021/ic800685z
_journal_volume 47
_journal_year 2008
_chemical_formula_moiety 'C11 H25 Cu F6 N2 O3 P '
_chemical_formula_sum 'C11 H25 Cu F6 N2 O3 P'
_chemical_formula_weight 441.84
_space_group_IT_number 14
_symmetry_cell_setting monoclinic
_symmetry_Int_Tables_number 14
_symmetry_space_group_name_Hall '-P 2yn'
_symmetry_space_group_name_H-M 'P 1 21/n 1'
_audit_creation_date 2007-02-26
_audit_creation_method 'by CrystalStructure 3.8'
_cell_angle_alpha 90.0000
_cell_angle_beta 108.306(3)
_cell_angle_gamma 90.0000
_cell_formula_units_Z 4
_cell_length_a 9.0330(13)
_cell_length_b 18.810(3)
_cell_length_c 11.5638(13)
_cell_measurement_reflns_used 13530
_cell_measurement_temperature 173.1
_cell_measurement_theta_max 27.5
_cell_measurement_theta_min 3.2
_cell_volume 1865.4(5)
_computing_cell_refinement PROCESS-AUTO
_computing_data_collection PROCESS-AUTO
_computing_data_reduction CrystalStructure
_computing_publication_material 'CrystalStructure 3.8'
_computing_structure_refinement CRYSTALS
_computing_structure_solution SIR2002
_diffrn_detector_area_resol_mean 10.00
_diffrn_measured_fraction_theta_full 0.995
_diffrn_measured_fraction_theta_max 0.995
_diffrn_measurement_device_type 'Rigaku RAXIS-RAPID'
_diffrn_measurement_method \w
_diffrn_radiation_type 'Mo K\a'
_diffrn_radiation_wavelength 0.71075
_diffrn_reflns_av_R_equivalents 0.032
_diffrn_reflns_limit_h_max 11
_diffrn_reflns_limit_h_min -11
_diffrn_reflns_limit_k_max 22
_diffrn_reflns_limit_k_min -24
_diffrn_reflns_limit_l_max 14
_diffrn_reflns_limit_l_min -13
_diffrn_reflns_number 17975
_diffrn_reflns_theta_full 27.48
_diffrn_reflns_theta_max 27.48
_exptl_absorpt_coefficient_mu 1.325
_exptl_absorpt_correction_T_max 0.767
_exptl_absorpt_correction_T_min 0.767
_exptl_absorpt_correction_type none
_exptl_crystal_colour darkblue
_exptl_crystal_density_diffrn 1.573
_exptl_crystal_density_method 'not measured'
_exptl_crystal_description prism
_exptl_crystal_F_000 908.00
_exptl_crystal_size_max 0.30
_exptl_crystal_size_mid 0.30
_exptl_crystal_size_min 0.20
_refine_diff_density_max 0.69
_refine_diff_density_min -0.68
_refine_ls_extinction_method none
_refine_ls_goodness_of_fit_ref 1.064
_refine_ls_hydrogen_treatment refall
_refine_ls_number_parameters 240
_refine_ls_number_reflns 3310
_refine_ls_R_factor_gt 0.0464
_refine_ls_shift/su_max 0.0036
_refine_ls_structure_factor_coef Fsqd
_refine_ls_weighting_details
;
    Chebychev polynomial with 3 parameters (Carruthers & Watkin, 1979)
    1586.7500    2187.8500    630.7300
;
_refine_ls_weighting_scheme calc
_refine_ls_wR_factor_ref 0.0671
_reflns_number_gt 3297
_reflns_number_total 4252
_reflns_threshold_expression F^2^>2.0\s(F^2^)
_cod_data_source_file ic800685z-file001.cif
_cod_data_source_block '_070223test'
_cod_original_cell_volume 1865.4(4)
_cod_original_formula_sum 'C11 H25 Cu F6 N2 O3 P '
_cod_database_code 4305703

loop_
_symmetry_equiv_pos_site_id
_symmetry_equiv_pos_as_xyz
1 +X,+Y,+Z
2 1/2-X,1/2+Y,1/2-Z
3 -X,-Y,-Z
4 1/2+X,1/2-Y,1/2+Z

loop_
_atom_site_label
_atom_site_type_symbol
_atom_site_fract_x
_atom_site_fract_y
_atom_site_fract_z
_atom_site_U_iso_or_equiv
_atom_site_adp_type
_atom_site_occupancy
_atom_site_symmetry_multiplicity
_atom_site_calc_flag
_atom_site_refinement_flags
_atom_site_disorder_assembly
_atom_site_disorder_group
Cu(1) Cu 0.18993(4) 0.36559(2) 0.19667(3) 0.03184(7) Uani 1.00 1 d . . .
P(1) P 0.41900(9) 0.39808(4) -0.19098(7) 0.04003(19) Uani 1.00 1 d . . .
F(1) F 0.5866(2) 0.39122(18) -0.2042(2) 0.0951(9) Uani 1.00 1 d . . .
F(2) F 0.2511(2) 0.40695(14) -0.1759(2) 0.0794(7) Uani 1.00 1 d . . .
F(3) F 0.4932(2) 0.40643(13) -0.04754(18) 0.0748(7) Uani 1.00 1 d . . .
F(4) F 0.3441(2) 0.38894(13) -0.33258(17) 0.0699(6) Uani 1.00 1 d . . .
F(5) F 0.4281(3) 0.48187(12) -0.2045(2) 0.0798(7) Uani 1.00 1 d . . .
F(6) F 0.4080(3) 0.31500(12) -0.1762(2) 0.0852(8) Uani 1.00 1 d . . .
O(1) O 0.3081(2) 0.29666(11) 0.14160(19) 0.0425(5) Uani 1.00 1 d . . .
O(2) O 0.3645(2) 0.39523(11) 0.33136(18) 0.0420(5) Uani 1.00 1 d . . .
O(3) O 0.2523(2) 0.45703(11) 0.07790(19) 0.0446(5) Uani 1.00 1 d . . .
N(1) N 0.0476(2) 0.42193(14) 0.2691(2) 0.0415(6) Uani 1.00 1 d . . .
N(2) N -0.0091(2) 0.32919(14) 0.0721(2) 0.0428(6) Uani 1.00 1 d . . .
C(1) C -0.1105(4) 0.4160(2) 0.1803(4) 0.0798(14) Uani 1.00 1 d . . .
C(2) C -0.1386(4) 0.3548(3) 0.1132(4) 0.1092(18) Uani 1.00 1 d . . .
C(3) C 0.0915(4) 0.49726(19) 0.2857(3) 0.0669(12) Uani 1.00 1 d . . .
C(4) C 0.0559(5) 0.3909(2) 0.3872(3) 0.0781(14) Uani 1.00 1 d . . .
C(5) C -0.0169(5) 0.2515(2) 0.0708(3) 0.0707(12) Uani 1.00 1 d . . .
C(6) C -0.0178(5) 0.3523(2) -0.0501(3) 0.0763(12) Uani 1.00 1 d . . .
C(7) C 0.5188(4) 0.23101(19) 0.1228(3) 0.0564(10) Uani 1.00 1 d . . .
C(8) C 0.4536(3) 0.28695(16) 0.1859(2) 0.0396(7) Uani 1.00 1 d . . .
C(9) C 0.5527(3) 0.32361(17) 0.2848(2) 0.0418(7) Uani 1.00 1 d . . .
C(10) C 0.5038(3) 0.37524(16) 0.3517(2) 0.0385(7) Uani 1.00 1 d . . .
C(11) C 0.6212(3) 0.4116(2) 0.4576(2) 0.0536(9) Uani 1.00 1 d . . .
H(1) H -0.1834 0.4189 0.2240 0.094 Uiso 1.00 1 c R . .
H(2) H -0.1255 0.4550 0.1255 0.094 Uiso 1.00 1 c R . .
H(3) H -0.2262 0.3627 0.0430 0.126 Uiso 1.00 1 c R . .
H(4) H -0.1625 0.3185 0.1615 0.126 Uiso 1.00 1 c R . .
H(5) H 0.1646 0.5040 0.3643 0.083 Uiso 1.00 1 c R . .
H(6) H 0.0013 0.5252 0.2780 0.083 Uiso 1.00 1 c R . .
H(7) H 0.1371 0.5113 0.2255 0.083 Uiso 1.00 1 c R . .
H(8) H -0.0221 0.3553 0.3755 0.103 Uiso 1.00 1 c R . .
H(9) H 0.0387 0.4270 0.4390 0.103 Uiso 1.00 1 c R . .
H(10) H 0.1557 0.3703 0.4236 0.103 Uiso 1.00 1 c R . .
H(11) H 0.0299 0.2335 0.0138 0.082 Uiso 1.00 1 c R . .
H(12) H -0.1230 0.2370 0.0479 0.082 Uiso 1.00 1 c R . .
H(13) H 0.0370 0.2336 0.1496 0.082 Uiso 1.00 1 c R . .
H(14) H -0.0694 0.3969 -0.0671 0.084 Uiso 1.00 1 c R . .
H(15) H -0.0740 0.3181 -0.1077 0.083 Uiso 1.00 1 c R . .
H(16) H 0.0847 0.3568 -0.0553 0.083 Uiso 1.00 1 c R . .
H(17) H 0.5164 0.1863 0.1604 0.069 Uiso 1.00 1 c R . .
H(18) H 0.6235 0.2427 0.1294 0.069 Uiso 1.00 1 c R . .
H(19) H 0.4583 0.2286 0.0393 0.069 Uiso 1.00 1 c R . .
H(20) H 0.6608 0.3127 0.3085 0.050 Uiso 1.00 1 c R . .
H(21) H 0.6593 0.4530 0.4294 0.062 Uiso 1.00 1 c R . .
H(22) H 0.7055 0.3801 0.4933 0.062 Uiso 1.00 1 c R . .
H(23) H 0.5729 0.4245 0.5166 0.062 Uiso 1.00 1 c R . .

loop_
_atom_site_aniso_label
_atom_site_aniso_U_11
_atom_site_aniso_U_22
_atom_site_aniso_U_33
_atom_site_aniso_U_12
_atom_site_aniso_U_13
_atom_site_aniso_U_23
Cu(1) 0.02518(15) 0.03637(17) 0.03349(16) 0.00394(14) 0.00854(12) 0.00237(15)
P(1) 0.0334(3) 0.0460(4) 0.0404(3) -0.0008(3) 0.0113(3) -0.0039(3)
F(1) 0.0421(12) 0.159(2) 0.0897(16) 0.0046(14) 0.0281(11) -0.0247(17)
F(2) 0.0465(11) 0.0982(17) 0.1013(17) -0.0023(11) 0.0343(11) -0.0118(14)
F(3) 0.0761(15) 0.0961(17) 0.0446(10) 0.0122(13) 0.0083(10) -0.0144(11)
F(4) 0.0744(14) 0.0834(15) 0.0420(10) -0.0071(11) 0.0039(9) -0.0032(10)
F(5) 0.0951(18) 0.0511(12) 0.0903(16) -0.0121(12) 0.0249(13) -0.0008(12)
F(6) 0.134(2) 0.0473(12) 0.0741(15) 0.0097(13) 0.0329(15) 0.0031(11)
O(1) 0.0330(10) 0.0450(11) 0.0483(11) 0.0059(8) 0.0109(8) -0.0059(9)
O(2) 0.0322(10) 0.0503(12) 0.0407(10) 0.0053(8) 0.0072(8) -0.0039(9)
O(3) 0.0447(11) 0.0465(12) 0.0465(11) -0.0058(9) 0.0198(9) 0.0042(9)
N(1) 0.0349(12) 0.0483(15) 0.0429(13) 0.0087(10) 0.0145(10) 0.0017(11)
N(2) 0.0312(12) 0.0514(15) 0.0429(13) -0.0004(10) 0.0075(10) -0.0032(11)
C(1) 0.0327(17) 0.110(3) 0.091(3) 0.015(2) 0.0118(18) -0.033(2)
C(2) 0.0272(18) 0.175(5) 0.112(3) 0.013(2) 0.003(2) -0.072(4)
C(3) 0.075(2) 0.048(2) 0.084(2) 0.0144(18) 0.034(2) -0.0054(19)
C(4) 0.096(3) 0.097(3) 0.064(2) 0.034(2) 0.057(2) 0.024(2)
C(5) 0.070(2) 0.064(2) 0.070(2) -0.029(2) 0.012(2) 0.006(2)
C(6) 0.075(2) 0.090(3) 0.0428(18) -0.034(2) -0.0112(17) 0.0159(19)
C(7) 0.0450(18) 0.056(2) 0.071(2) 0.0116(15) 0.0224(17) -0.0083(17)
C(8) 0.0345(14) 0.0411(15) 0.0466(16) 0.0063(12) 0.0176(12) 0.0074(13)
C(9) 0.0274(13) 0.0508(18) 0.0468(16) 0.0046(12) 0.0109(12) 0.0066(13)
C(10) 0.0322(13) 0.0450(16) 0.0372(14) 0.0006(12) 0.0093(11) 0.0056(12)
C(11) 0.0387(16) 0.068(2) 0.0475(17) -0.0028(15) 0.0040(14) 0.0001(16)

loop_
_atom_type_symbol
_atom_type_description
_atom_type_scat_dispersion_real
_atom_type_scat_dispersion_imag
_atom_type_scat_source
C C 0.003 0.002
;
International Tables for Crystallography
(1992, Vol. C, Tables 4.2.6.8 and 6.1.1.4)
;
H H 0.000 0.000
;
International Tables for Crystallography
(1992, Vol. C, Table 6.1.1.4)
;
O O 0.011 0.006
;
International Tables for Crystallography
(1992, Vol. C, Tables 4.2.6.8 and 6.1.1.4)
;
N N 0.006 0.003
;
International Tables for Crystallography
(1992, Vol. C, Tables 4.2.6.8 and 6.1.1.4)
;
Cu Cu 0.320 1.265
;
International Tables for Crystallography
(1992, Vol. C, Tables 4.2.6.8 and 6.1.1.4)
;
P P 0.102 0.094
;
International Tables for Crystallography
(1992, Vol. C, Tables 4.2.6.8 and 6.1.1.4)
;
F F 0.017 0.010
;
International Tables for Crystallography
(1992, Vol. C, Tables 4.2.6.8 and 6.1.1.4)
;

loop_
_geom_angle_atom_site_label_1
_geom_angle_atom_site_label_2
_geom_angle_atom_site_label_3
_geom_angle
_geom_angle_publ_flag
_geom_angle_site_symmetry_1
_geom_angle_site_symmetry_2
_geom_angle_site_symmetry_3
O(1) Cu(1) O(2) 93.73(8) yes . . .
O(1) Cu(1) O(3) 92.28(8) yes . . .
O(1) Cu(1) N(1) 168.52(10) yes . . .
O(1) Cu(1) N(2) 89.85(9) yes . . .
O(2) Cu(1) O(3) 88.58(8) yes . . .
O(2) Cu(1) N(1) 88.79(9) yes . . .
O(2) Cu(1) N(2) 171.76(10) yes . . .
O(3) Cu(1) N(1) 98.98(9) yes . . .
O(3) Cu(1) N(2) 98.71(9) yes . . .
N(1) Cu(1) N(2) 86.27(10) yes . . .
F(1) P(1) F(2) 178.50(15) yes . . .
F(1) P(1) F(3) 90.37(13) yes . . .
F(1) P(1) F(4) 90.13(13) yes . . .
F(1) P(1) F(5) 89.49(16) yes . . .
F(1) P(1) F(6) 91.40(17) yes . . .
F(2) P(1) F(3) 88.79(13) yes . . .
F(2) P(1) F(4) 90.72(13) yes . . .
F(2) P(1) F(5) 89.25(14) yes . . .
F(2) P(1) F(6) 89.85(16) yes . . .
F(3) P(1) F(4) 179.18(13) yes . . .
F(3) P(1) F(5) 89.23(13) yes . . .
F(3) P(1) F(6) 90.27(12) yes . . .
F(4) P(1) F(5) 91.42(13) yes . . .
F(4) P(1) F(6) 89.07(12) yes . . .
F(5) P(1) F(6) 178.98(17) yes . . .
Cu(1) O(1) C(8) 125.53(19) yes . . .
Cu(1) O(2) C(10) 125.55(19) yes . . .
Cu(1) N(1) C(1) 105.7(2) yes . . .
Cu(1) N(1) C(3) 112.1(2) yes . . .
Cu(1) N(1) C(4) 108.8(2) yes . . .
C(1) N(1) C(3) 109.0(2) yes . . .
C(1) N(1) C(4) 112.0(3) yes . . .
C(3) N(1) C(4) 109.3(2) yes . . .
Cu(1) N(2) C(2) 106.0(2) yes . . .
Cu(1) N(2) C(5) 111.86(19) yes . . .
Cu(1) N(2) C(6) 110.7(2) yes . . .
C(2) N(2) C(5) 106.8(3) yes . . .
C(2) N(2) C(6) 114.1(3) yes . . .
C(5) N(2) C(6) 107.5(3) yes . . .
N(1) C(1) C(2) 115.1(3) yes . . .
N(2) C(2) C(1) 115.6(3) yes . . .
O(1) C(8) C(7) 114.9(2) yes . . .
O(1) C(8) C(9) 125.3(3) yes . . .
C(7) C(8) C(9) 119.8(2) yes . . .
C(8) C(9) C(10) 124.4(2) yes . . .
O(2) C(10) C(9) 125.0(2) yes . . .
O(2) C(10) C(11) 114.9(2) yes . . .
C(9) C(10) C(11) 120.1(2) yes . . .
N(1) C(1) H(1) 107.8(4) no . . .
N(1) C(1) H(2) 108.1(4) no . . .
C(2) C(1) H(1) 108.3(5) no . . .
C(2) C(1) H(2) 108.0(5) no . . .
H(1) C(1) H(2) 109.5(5) no . . .
N(2) C(2) H(3) 108.0(5) no . . .
N(2) C(2) H(4) 107.7(5) no . . .
C(1) C(2) H(3) 108.0(6) no . . .
C(1) C(2) H(4) 108.0(6) no . . .
H(3) C(2) H(4) 109.5(6) no . . .
N(1) C(3) H(5) 109.3(3) no . . .
N(1) C(3) H(6) 109.5(4) no . . .
N(1) C(3) H(7) 109.6(4) no . . .
H(5) C(3) H(6) 109.5(5) no . . .
H(5) C(3) H(7) 109.5(5) no . . .
H(6) C(3) H(7) 109.5(5) no . . .
N(1) C(4) H(8) 109.2(3) no . . .
N(1) C(4) H(9) 109.4(4) no . . .
N(1) C(4) H(10) 109.8(5) no . . .
H(8) C(4) H(9) 109.5(6) no . . .
H(8) C(4) H(10) 109.5(6) no . . .
H(9) C(4) H(10) 109.5(5) no . . .
N(2) C(5) H(11) 109.5(4) no . . .
N(2) C(5) H(12) 109.3(4) no . . .
N(2) C(5) H(13) 109.6(4) no . . .
H(11) C(5) H(12) 109.5(5) no . . .
H(11) C(5) H(13) 109.5(5) no . . .
H(12) C(5) H(13) 109.5(6) no . . .
N(2) C(6) H(14) 109.7(4) no . . .
N(2) C(6) H(15) 109.4(4) no . . .
N(2) C(6) H(16) 109.3(3) no . . .
H(14) C(6) H(15) 109.5(4) no . . .
H(14) C(6) H(16) 109.5(5) no . . .
H(15) C(6) H(16) 109.5(5) no . . .
C(8) C(7) H(17) 109.2(4) no . . .
C(8) C(7) H(18) 109.3(3) no . . .
C(8) C(7) H(19) 109.8(3) no . . .
H(17) C(7) H(18) 109.5(4) no . . .
H(17) C(7) H(19) 109.5(4) no . . .
H(18) C(7) H(19) 109.5(5) no . . .
C(8) C(9) H(20) 117.8 no . . .
C(10) C(9) H(20) 117.7 no . . .
C(10) C(11) H(21) 109.4 no . . .
C(10) C(11) H(22) 109.5 no . . .
C(10) C(11) H(23) 109.6 no . . .
H(21) C(11) H(22) 109.5 no . . .
H(21) C(11) H(23) 109.5 no . . .
H(22) C(11) H(23) 109.5 no . . .

loop_
_geom_bond_atom_site_label_1
_geom_bond_atom_site_label_2
_geom_bond_distance
_geom_bond_publ_flag
_geom_bond_site_symmetry_1
_geom_bond_site_symmetry_2
Cu(1) O(1) 1.911(2) yes . .
Cu(1) O(2) 1.9184(17) yes . .
Cu(1) O(3) 2.377(2) yes . .
Cu(1) N(1) 2.039(2) yes . .
Cu(1) N(2) 2.037(2) yes . .
P(1) F(1) 1.574(2) yes . .
P(1) F(2) 1.589(2) yes . .
P(1) F(3) 1.590(2) yes . .
P(1) F(4) 1.5724(19) yes . .
P(1) F(5) 1.588(2) yes . .
P(1) F(6) 1.579(2) yes . .
O(1) C(8) 1.265(3) yes . .
O(2) C(10) 1.263(3) yes . .
N(1) C(1) 1.478(4) yes . .
N(1) C(3) 1.468(4) yes . .
N(1) C(4) 1.465(5) yes . .
N(2) C(2) 1.475(5) yes . .
N(2) C(5) 1.463(4) yes . .
N(2) C(6) 1.457(4) yes . .
C(1) C(2) 1.367(7) yes . .
C(7) C(8) 1.502(5) yes . .
C(8) C(9) 1.393(3) yes . .
C(9) C(10) 1.397(4) yes . .
C(10) C(11) 1.509(3) yes . .
C(1) H(1) 0.950(6) no . .
C(1) H(2) 0.950(7) no . .
C(2) H(3) 0.950(5) no . .
C(2) H(4) 0.950(8) no . .
C(3) H(5) 0.950(5) no . .
C(3) H(6) 0.950(5) no . .
C(3) H(7) 0.950(7) no . .
C(4) H(8) 0.950(6) no . .
C(4) H(9) 0.950(6) no . .
C(4) H(10) 0.950(6) no . .
C(5) H(11) 0.950(7) no . .
C(5) H(12) 0.950(6) no . .
C(5) H(13) 0.950(5) no . .
C(6) H(14) 0.950(6) no . .
C(6) H(15) 0.950(5) no . .
C(6) H(16) 0.950(6) no . .
C(7) H(17) 0.950(5) no . .
C(7) H(18) 0.950(5) no . .
C(7) H(19) 0.950(4) no . .
C(9) H(20) 0.950 no . .
C(11) H(21) 0.950 no . .
C(11) H(22) 0.950 no . .
C(11) H(23) 0.950 no . .

loop_
_geom_contact_atom_site_label_1
_geom_contact_atom_site_label_2
_geom_contact_distance
_geom_contact_publ_flag
_geom_contact_site_symmetry_1
_geom_contact_site_symmetry_2
F(1) O(3) 3.326(3) ? . 3_665
F(1) C(6) 3.533(4) ? . 1_655
F(2) O(3) 3.079(3) ? . .
F(2) C(1) 3.559(5) ? . 3_565
F(2) C(3) 3.459(4) ? . 3_565
F(2) C(6) 3.360(5) ? . .
F(3) F(5) 3.480(3) ? . 3_665
F(3) O(3) 3.118(3) ? . .
F(3) O(3) 3.537(3) ? . 3_665
F(3) C(2) 3.402(4) ? . 1_655
F(4) C(4) 3.461(4) ? . 1_554
F(4) C(5) 3.269(5) ? . 4_554
F(5) F(3) 3.480(3) ? . 3_665
F(5) O(2) 3.569(3) ? . 3_665
F(5) O(3) 3.024(3) ? . 3_665
F(5) C(1) 3.536(5) ? . 3_565
F(5) C(10) 3.340(3) ? . 3_665
F(5) C(11) 3.459(4) ? . 3_665
F(6) C(5) 3.441(5) ? . 4_554
O(2) F(5) 3.569(3) ? . 3_665
O(3) F(1) 3.326(3) ? . 3_665
O(3) F(2) 3.079(3) ? . .
O(3) F(3) 3.118(3) ? . .
O(3) F(3) 3.537(3) ? . 3_665
O(3) F(5) 3.024(3) ? . 3_665
C(1) F(2) 3.559(5) ? . 3_565
C(1) F(5) 3.536(5) ? . 3_565
C(2) F(3) 3.402(4) ? . 1_455
C(3) F(2) 3.459(4) ? . 3_565
C(4) F(4) 3.461(4) ? . 1_556
C(5) F(4) 3.269(5) ? . 4_455
C(5) F(6) 3.441(5) ? . 4_455
C(5) C(10) 3.527(5) ? . 4_454
C(6) F(1) 3.533(4) ? . 1_455
C(6) F(2) 3.360(5) ? . .
C(10) F(5) 3.340(3) ? . 3_665
C(10) C(5) 3.527(5) ? . 4_555
C(11) F(5) 3.459(4) ? . 3_665
P(1) H(3) 3.548(4) ? . 1_655
P(1) H(13) 3.451(4) ? . 4_554
F(1) H(3) 2.878(5) ? . 1_655
F(1) H(7) 3.169(5) ? . 3_665
F(1) H(13) 2.846(5) ? . 4_554
F(1) H(14) 3.014(4) ? . 1_655
F(1) H(15) 3.223(4) ? . 1_655
F(1) H(23) 3.253 ? . 1_554
F(2) H(1) 3.347(5) ? . 3_565
F(2) H(2) 2.964(5) ? . 3_565
F(2) H(6) 2.555(4) ? . 3_565
F(2) H(14) 3.505(5) ? . .
F(2) H(16) 2.533(5) ? . .
F(2) H(17) 2.939(4) ? . 4_454
F(2) H(18) 3.563(4) ? . 4_454
F(3) H(1) 3.562(4) ? . 1_655
F(3) H(2) 3.518(4) ? . 1_655
F(3) H(3) 2.555(4) ? . 1_655
F(3) H(19) 3.536(4) ? . .
F(4) H(9) 3.244(4) ? . 1_554
F(4) H(10) 2.820(4) ? . 1_554
F(4) H(12) 2.806(4) ? . 4_554
F(4) H(13) 2.936(5) ? . 4_554
F(4) H(17) 3.259(4) ? . 4_454
F(4) H(18) 3.122(4) ? . 4_454
F(4) H(21) 3.173 ? . 3_665
F(4) H(23) 3.166 ? . 1_554
F(5) H(1) 2.847(5) ? . 3_565
F(5) H(2) 3.359(5) ? . 3_565
F(5) H(21) 2.756 ? . 3_665
F(6) H(3) 3.589(4) ? . 1_655
F(6) H(4) 3.079(6) ? . 4_554
F(6) H(8) 3.284(5) ? . 4_554
F(6) H(12) 3.265(5) ? . 4_554
F(6) H(13) 2.780(5) ? . 4_554
F(6) H(17) 3.448(4) ? . 4_454
F(6) H(18) 3.035(4) ? . 4_454
F(6) H(19) 2.889(4) ? . .
F(6) H(20) 3.247 ? . 4_454
O(1) H(15) 3.501(4) ? . 4_555
O(2) H(11) 3.250(4) ? . 4_555
O(2) H(12) 3.506(4) ? . 4_555
O(3) H(2) 2.809(5) ? . 3_565
O(3) H(14) 3.189(5) ? . 3_565
C(1) H(20) 3.489 ? . 1_455
C(2) H(18) 3.058(6) ? . 1_455
C(2) H(20) 3.404 ? . 1_455
C(3) H(14) 3.174(5) ? . 3_565
C(3) H(21) 3.484 ? . 3_666
C(3) H(22) 3.503 ? . 3_666
C(3) H(23) 3.497 ? . 3_666
C(4) H(17) 3.594(6) ? . 4_455
C(4) H(19) 3.145(6) ? . 4_455
C(5) H(18) 3.524(6) ? . 1_455
C(5) H(22) 3.479 ? . 4_454
C(5) H(23) 3.513 ? . 4_454
C(6) H(6) 3.538(6) ? . 3_565
C(6) H(7) 3.238(5) ? . 3_565
C(6) H(17) 3.533(5) ? . 4_454
C(7) H(4) 3.223(5) ? . 1_655
C(7) H(8) 3.208(5) ? . 4_554
C(7) H(10) 3.500(6) ? . 4_554
C(7) H(15) 3.593(6) ? . 4_555
C(7) H(22) 3.459 ? . 4_454
C(8) H(15) 3.169(5) ? . 4_555
C(9) H(1) 3.231(5) ? . 1_655
C(9) H(4) 3.311(6) ? . 1_655
C(9) H(11) 2.925(5) ? . 4_555
C(9) H(15) 3.295(5) ? . 4_555
C(10) H(11) 2.734(5) ? . 4_555
C(10) H(12) 3.543(5) ? . 4_555
C(11) H(5) 2.829(4) ? . 3_666
C(11) H(11) 2.981(5) ? . 4_555
H(1) F(2) 3.347(5) ? . 3_565
H(1) F(3) 3.562(4) ? . 1_455
H(1) F(5) 2.847(5) ? . 3_565
H(1) C(9) 3.231(5) ? . 1_455
H(1) H(20) 2.791 ? . 1_455
H(1) H(21) 3.192 ? . 1_455
H(2) F(2) 2.964(5) ? . 3_565
H(2) F(3) 3.518(4) ? . 1_455
H(2) F(5) 3.359(5) ? . 3_565
H(2) O(3) 2.809(5) ? . 3_565
H(2) H(14) 3.474(6) ? . 3_565
H(3) P(1) 3.548(4) ? . 1_455
H(3) F(1) 2.878(5) ? . 1_455
H(3) F(3) 2.555(4) ? . 1_455
H(3) F(6) 3.589(4) ? . 1_455
H(3) H(18) 2.965(7) ? . 1_455
H(4) F(6) 3.079(6) ? . 4_455
H(4) C(7) 3.223(5) ? . 1_455
H(4) C(9) 3.311(6) ? . 1_455
H(4) H(18) 2.336(6) ? . 1_455
H(4) H(20) 2.675 ? . 1_455
H(5) C(11) 2.829(4) ? . 3_666
H(5) H(9) 3.585(7) ? . 3_566
H(5) H(21) 2.548 ? . 3_666
H(5) H(22) 2.762 ? . 3_666
H(5) H(23) 2.697 ? . 3_666
H(6) F(2) 2.555(4) ? . 3_565
H(6) C(6) 3.538(6) ? . 3_565
H(6) H(9) 3.520(6) ? . 3_566
H(6) H(14) 3.068(6) ? . 3_565
H(6) H(16) 3.303(5) ? . 3_565
H(6) H(17) 3.128(5) ? . 2_555
H(6) H(22) 3.574 ? . 3_666
H(7) F(1) 3.169(5) ? . 3_665
H(7) C(6) 3.238(5) ? . 3_565
H(7) H(14) 2.451(5) ? . 3_565
H(7) H(15) 3.463(5) ? . 3_565
H(7) H(16) 3.401(5) ? . 3_565
H(7) H(23) 3.508 ? . 3_666
H(8) F(6) 3.284(5) ? . 4_455
H(8) C(7) 3.208(5) ? . 4_455
H(8) H(17) 3.297(5) ? . 4_455
H(8) H(18) 3.365(5) ? . 4_455
H(8) H(19) 2.514(6) ? . 4_455
H(8) H(20) 2.838 ? . 1_455
H(8) H(22) 3.200 ? . 1_455
H(9) F(4) 3.244(4) ? . 1_556
H(9) H(5) 3.585(7) ? . 3_566
H(9) H(6) 3.520(6) ? . 3_566
H(9) H(9) 3.261(6) ? . 3_566
H(9) H(17) 3.385(6) ? . 4_455
H(9) H(19) 3.312(6) ? . 4_455
H(9) H(21) 3.429 ? . 1_455
H(9) H(21) 3.499 ? . 3_666
H(9) H(22) 3.379 ? . 1_455
H(10) F(4) 2.820(4) ? . 1_556
H(10) C(7) 3.500(6) ? . 4_455
H(10) H(12) 2.886(5) ? . 4_555
H(10) H(17) 3.517(6) ? . 4_455
H(10) H(18) 3.271(6) ? . 4_455
H(10) H(19) 3.150(6) ? . 4_455
H(11) O(2) 3.250(4) ? . 4_454
H(11) C(9) 2.925(5) ? . 4_454
H(11) C(10) 2.734(5) ? . 4_454
H(11) C(11) 2.981(5) ? . 4_454
H(11) H(20) 3.090 ? . 4_454
H(11) H(22) 2.716 ? . 4_454
H(11) H(23) 2.997 ? . 4_454
H(12) F(4) 2.806(4) ? . 4_455
H(12) F(6) 3.265(5) ? . 4_455
H(12) O(2) 3.506(4) ? . 4_454
H(12) C(10) 3.543(5) ? . 4_454
H(12) H(10) 2.886(5) ? . 4_454
H(12) H(18) 2.739(6) ? . 1_455
H(12) H(23) 3.592 ? . 4_454
H(13) P(1) 3.451(4) ? . 4_455
H(13) F(1) 2.846(5) ? . 4_455
H(13) F(4) 2.936(5) ? . 4_455
H(13) F(6) 2.780(5) ? . 4_455
H(13) H(22) 3.449 ? . 4_454
H(13) H(23) 3.411 ? . 4_454
H(14) F(1) 3.014(4) ? . 1_455
H(14) F(2) 3.505(5) ? . .
H(14) O(3) 3.189(5) ? . 3_565
H(14) C(3) 3.174(5) ? . 3_565
H(14) H(2) 3.474(6) ? . 3_565
H(14) H(6) 3.068(6) ? . 3_565
H(14) H(7) 2.451(5) ? . 3_565
H(15) F(1) 3.223(4) ? . 1_455
H(15) O(1) 3.501(4) ? . 4_454
H(15) C(7) 3.593(6) ? . 4_454
H(15) C(8) 3.169(5) ? . 4_454
H(15) C(9) 3.295(5) ? . 4_454
H(15) H(7) 3.463(5) ? . 3_565
H(15) H(17) 3.040(6) ? . 4_454
H(15) H(20) 3.575 ? . 4_454
H(16) F(2) 2.533(5) ? . .
H(16) H(6) 3.303(5) ? . 3_565
H(16) H(7) 3.401(5) ? . 3_565
H(16) H(17) 3.252(5) ? . 4_454
H(17) F(2) 2.939(4) ? . 4_555
H(17) F(4) 3.259(4) ? . 4_555
H(17) F(6) 3.448(4) ? . 4_555
H(17) C(4) 3.594(6) ? . 4_554
H(17) C(6) 3.533(5) ? . 4_555
H(17) H(6) 3.128(5) ? . 2_545
H(17) H(8) 3.297(5) ? . 4_554
H(17) H(9) 3.385(6) ? . 4_554
H(17) H(10) 3.517(6) ? . 4_554
H(17) H(15) 3.040(6) ? . 4_555
H(17) H(16) 3.252(5) ? . 4_555
H(17) H(22) 3.127 ? . 4_454
H(18) F(2) 3.563(4) ? . 4_555
H(18) F(4) 3.122(4) ? . 4_555
H(18) F(6) 3.035(4) ? . 4_555
H(18) C(2) 3.058(6) ? . 1_655
H(18) C(5) 3.524(6) ? . 1_655
H(18) H(3) 2.965(7) ? . 1_655
H(18) H(4) 2.336(6) ? . 1_655
H(18) H(8) 3.365(5) ? . 4_554
H(18) H(10) 3.271(6) ? . 4_554
H(18) H(12) 2.739(6) ? . 1_655
H(19) F(3) 3.536(4) ? . .
H(19) F(6) 2.889(4) ? . .
H(19) C(4) 3.145(6) ? . 4_554
H(19) H(8) 2.514(6) ? . 4_554
H(19) H(9) 3.312(6) ? . 4_554
H(19) H(10) 3.150(6) ? . 4_554
H(19) H(20) 3.231 ? . 4_454
H(19) H(22) 2.986 ? . 4_454
H(20) F(6) 3.247 ? . 4_555
H(20) C(1) 3.489 ? . 1_655
H(20) C(2) 3.404 ? . 1_655
H(20) H(1) 2.791 ? . 1_655
H(20) H(4) 2.675 ? . 1_655
H(20) H(8) 2.838 ? . 1_655
H(20) H(11) 3.090 ? . 4_555
H(20) H(15) 3.575 ? . 4_555
H(20) H(19) 3.231 ? . 4_555
H(21) F(4) 3.173 ? . 3_665
H(21) F(5) 2.756 ? . 3_665
H(21) C(3) 3.484 ? . 3_666
H(21) H(1) 3.192 ? . 1_655
H(21) H(5) 2.548 ? . 3_666
H(21) H(9) 3.429 ? . 1_655
H(21) H(9) 3.499 ? . 3_666
H(21) H(23) 3.304 ? . 3_666
H(22) C(3) 3.503 ? . 3_666
H(22) C(5) 3.479 ? . 4_555
H(22) C(7) 3.459 ? . 4_555
H(22) H(5) 2.762 ? . 3_666
H(22) H(6) 3.574 ? . 3_666
H(22) H(8) 3.200 ? . 1_655
H(22) H(9) 3.379 ? . 1_655
H(22) H(11) 2.716 ? . 4_555
H(22) H(13) 3.449 ? . 4_555
H(22) H(17) 3.127 ? . 4_555
H(22) H(19) 2.986 ? . 4_555
H(23) F(1) 3.253 ? . 1_556
H(23) F(4) 3.166 ? . 1_556
H(23) C(3) 3.497 ? . 3_666
H(23) C(5) 3.513 ? . 4_555
H(23) H(5) 2.697 ? . 3_666
H(23) H(7) 3.508 ? . 3_666
H(23) H(11) 2.997 ? . 4_555
H(23) H(12) 3.592 ? . 4_555
H(23) H(13) 3.411 ? . 4_555
H(23) H(21) 3.304 ? . 3_666
H(23) H(23) 3.102 ? . 3_666
